data_4322025
loop_
_publ_author_name
'Enzo Alessio'
'Silvano Geremia'
'Stefano Mestroni'
'Ivana Srnova'
'Miroslav Slouf'
'Teresa Gianferrara'
'Anna Prodi'

_publ_section_title
;
 Porphyrin "Flying-Saucers": Solid State and Solution Structure of a Novel
 Pentameric Array of Axially-Ligated Canted Porphyrins
;
_journal_name_full 'Inorganic Chemistry'
_journal_page_first 2527
_journal_page_last 2529
_journal_paper_doi 10.1021/ic990084g
_journal_volume 38
_journal_year 1999
_chemical_formula_sum 'C299 H319 Cl3 N24 O4 Ru4 Zn'
_chemical_formula_weight 4889
_chemical_name_systematic
; 
 ? 
;
_space_group_IT_number 86
_symmetry_cell_setting tetragonal
_symmetry_space_group_name_Hall '-P 4bc'
_symmetry_space_group_name_H-M 'P 42/n :2'
_atom_sites_solution_hydrogens geom
_atom_sites_solution_primary direct
_atom_sites_solution_secondary difmap
_audit_creation_method SHELXL-97
_cell_angle_alpha 90.00
_cell_angle_beta 90.00
_cell_angle_gamma 90.00
_cell_formula_units_Z 2
_cell_length_a 31.551(1)
_cell_length_b 31.551(1)
_cell_length_c 12.900(1)
_cell_measurement_reflns_used 'all - Denzo'
_cell_measurement_temperature 100(2)
_cell_measurement_theta_max 23.5
_cell_measurement_theta_min 3.0
_cell_volume 12841.5(11)
_computing_cell_refinement Scalepack
_computing_data_collection MAR345
_computing_data_reduction DENZO
_computing_molecular_graphics PLATON
_computing_publication_material 'SHELXL-97 (Sheldrick, 1997)'
_computing_structure_refinement 'SHELXL-97 (Sheldrick, 1997)'
_computing_structure_solution 'SHELXS-97 (Sheldrick, 1990)'
_diffrn_ambient_temperature 100(2)
_diffrn_measurement_device_type 'image plate mar345'
_diffrn_measurement_method oscillation
_diffrn_radiation_monochromator 'silicone 110'
_diffrn_radiation_source wiggler
_diffrn_radiation_type synchrotron
_diffrn_radiation_wavelength 0.80000
_diffrn_reflns_av_R_equivalents 0.102
_diffrn_reflns_av_sigmaI/netI 0.0559
_diffrn_reflns_limit_h_max 30
_diffrn_reflns_limit_h_min 1
_diffrn_reflns_limit_k_max 21
_diffrn_reflns_limit_k_min -21
_diffrn_reflns_limit_l_max 11
_diffrn_reflns_limit_l_min 0
_diffrn_reflns_number 34906
_diffrn_reflns_theta_max 23.08
_diffrn_reflns_theta_min 1.92
_diffrn_standards_decay_% 'no standards'
_diffrn_standards_interval_count 'no standards'
_diffrn_standards_interval_time 'no standards'
_diffrn_standards_number 'no standards'
_exptl_absorpt_coefficient_mu 0.398
_exptl_absorpt_correction_T_max 'not done'
_exptl_absorpt_correction_T_min 'not done'
_exptl_absorpt_correction_type 'not done'
_exptl_crystal_colour scarlet
_exptl_crystal_density_diffrn 1.27
_exptl_crystal_density_meas ?
_exptl_crystal_density_method 'not measured'
_exptl_crystal_description needle
_exptl_crystal_F_000 3758
_exptl_crystal_size_max 0.3
_exptl_crystal_size_mid 0.08
_exptl_crystal_size_min 0.05
_refine_ls_extinction_coef 0.00066(18)
_refine_ls_extinction_expression Fc^*^=3DkFc[1+0.001xFc^2^\l^3^/sin(2\q)]^-1/4^
_refine_ls_extinction_method SHELXL
_refine_ls_goodness_of_fit_ref 1.063
_refine_ls_hydrogen_treatment mixed
_refine_ls_matrix_type full
_refine_ls_number_parameters 576
_refine_ls_number_reflns 5090
_refine_ls_number_restraints 0
_refine_ls_restrained_S_all 1.063
_refine_ls_R_factor_all 0.0979
_refine_ls_R_factor_gt 0.0832
_refine_ls_shift/su_max 0.027
_refine_ls_shift/su_mean 0.003
_refine_ls_structure_factor_coef Fsqd
_refine_ls_weighting_details 'w=1/[\s^2^(Fo^2^)+(0.1587P)^2^+37.2075P] where P=(Fo^2^+2Fc^2^)/3'
_refine_ls_weighting_scheme calc
_refine_ls_wR_factor_gt 0.2370
_refine_ls_wR_factor_ref 0.2450
_reflns_number_gt 4040
_reflns_number_total 5090
_reflns_threshold_expression >2sigma(I)
_cod_data_source_file ic990084g.cif
_cod_data_source_block 1Zn
_cod_depositor_comments
;
The following automatic conversions were performed:

'_exptl_crystal_density_meas' value 'not measured' was changed to '?'
- the value is perceived as not measured.

Automatic conversion script
Id: cif_fix_values 3008 2015-01-20 13:52:24Z robertas 

The following automatic conversions were performed:

'_refine_ls_weighting_scheme' value 'calc
w=1/[\s^2^(Fo^2^)+(0.1587P)^2^+37.2075P] where P=(Fo^2^+2Fc^2^)/3'
was changed to 'calc'. New tag '_refine_ls_weighting_details' was
created. The value of the new tag was set to
'w=1/[\s^2^(Fo^2^)+(0.1587P)^2^+37.2075P] where P=(Fo^2^+2Fc^2^)/3'.

Automatic conversion script
Id: cif_fix_values 3143 2015-03-26 13:38:13Z robertas 
;
_cod_original_cell_volume 12841(1)
_cod_original_sg_symbol_H-M 'P 42/n'
_cod_original_formula_sum 'C299 H319 N24 O4 Ru4 Zn Cl3'
_cod_database_code 4322025

loop_
_symmetry_equiv_pos_as_xyz
'x, y, z'
'-x+1/2, -y+1/2, z'
'-y, x+1/2, z+1/2'
'y+1/2, -x, z+1/2'
'-x, -y, -z'
'x-1/2, y-1/2, -z'
'y, -x-1/2, -z-1/2'
'-y-1/2, x, -z-1/2'

loop_
_atom_site_label
_atom_site_type_symbol
_atom_site_fract_x
_atom_site_fract_y
_atom_site_fract_z
_atom_site_U_iso_or_equiv
_atom_site_adp_type
_atom_site_occupancy
_atom_site_calc_flag
_atom_site_refinement_flags
_atom_site_disorder_assembly
_atom_site_disorder_group
Ru Ru 0.79193(2) 0.48573(2) 0.90388(7) 0.0496(4) Uani 1 d . . .
Zn Zn 0.7500 0.7500 0.7830(2) 0.0548(16) Uani 0.50 d SP . .
O1CO O 0.7809(2) 0.4298(2) 1.0881(7) 0.072(2) Uani 1 d . . .
C1CO C 0.7845(3) 0.4505(3) 1.0135(10) 0.056(3) Uani 1 d . . .
N1 N 0.8562(2) 0.4786(2) 0.9033(6) 0.049(2) Uani 1 d . . .
N2 N 0.7980(2) 0.5358(2) 1.0007(6) 0.046(2) Uani 1 d . . .
N3 N 0.7284(2) 0.4978(3) 0.8920(7) 0.052(2) Uani 1 d . . .
N4 N 0.7852(3) 0.4380(2) 0.7989(7) 0.059(3) Uani 1 d . . .
N5 N 0.7198(3) 0.6921(2) 0.7527(6) 0.054(2) Uani 1 d . . .
N6 N 0.8022(2) 0.5301(2) 0.7768(7) 0.052(2) Uani 1 d . . .
C1 C 0.8788(4) 0.4470(4) 0.8459(9) 0.064(3) Uani 1 d . . .
C2 C 0.9229(4) 0.4552(4) 0.8650(10) 0.074(3) Uani 1 d . . .
H2 H 0.9457 0.4398 0.8354 0.089 Uiso 1 calc R . .
C3 C 0.9270(4) 0.4873(4) 0.9298(9) 0.066(3) Uani 1 d . . .
H3 H 0.9528 0.4986 0.9555 0.080 Uiso 1 calc R . .
C4 C 0.8853(3) 0.5019(4) 0.9540(9) 0.061(3) Uani 1 d . . .
C5 C 0.8763(3) 0.5361(3) 1.0200(9) 0.062(3) Uani 1 d . . .
C6 C 0.8357(3) 0.5516(3) 1.0438(8) 0.052(3) Uani 1 d . . .
C7 C 0.8254(4) 0.5839(4) 1.1134(10) 0.078(4) Uani 1 d . . .
H7 H 0.8456 0.5988 1.1540 0.094 Uiso 1 calc R . .
C8 C 0.7836(4) 0.5913(4) 1.1162(9) 0.068(3) Uani 1 d . . .
H8 H 0.7687 0.6118 1.1560 0.082 Uiso 1 calc R . .
C9 C 0.7663(3) 0.5606(3) 1.0439(8) 0.053(3) Uani 1 d . . .
C10 C 0.7239(3) 0.5582(3) 1.0139(8) 0.051(3) Uani 1 d . . .
C11 C 0.7066(3) 0.5296(3) 0.9442(8) 0.052(3) Uani 1 d . . .
C12 C 0.6618(3) 0.5285(3) 0.9067(9) 0.066(3) Uani 1 d . . .
H12 H 0.6395 0.5471 0.9264 0.080 Uiso 1 calc R . .
C13 C 0.6594(4) 0.4959(3) 0.8389(9) 0.070(3) Uani 1 d . . .
H13 H 0.6345 0.4872 0.8032 0.085 Uiso 1 calc R . .
C14 C 0.6991(3) 0.4769(3) 0.8295(8) 0.050(3) Uani 1 d . . .
C15 C 0.7081(3) 0.4434(4) 0.7662(9) 0.064(3) Uani 1 d . . .
C16 C 0.7470(4) 0.4242(4) 0.7530(9) 0.069(3) Uani 1 d . . .
C17 C 0.7597(5) 0.3881(4) 0.6835(10) 0.089(4) Uani 1 d . . .
H17 H 0.7408 0.3723 0.6411 0.107 Uiso 1 calc R . .
C18 C 0.8013(4) 0.3815(4) 0.6902(11) 0.091(4) Uani 1 d . . .
H18 H 0.8170 0.3607 0.6532 0.110 Uiso 1 calc R . .
C19 C 0.8185(4) 0.4120(3) 0.7651(10) 0.075(4) Uani 1 d . . .
C20 C 0.8612(3) 0.4165(3) 0.7843(9) 0.054(3) Uani 1 d . . .
C21 C 0.9126(4) 0.5594(4) 1.0645(11) 0.075(4) Uani 1 d . . .
C22 C 0.9224(4) 0.5995(5) 1.0330(13) 0.108(5) Uani 1 d . . .
H22 H 0.9067 0.6116 0.9775 0.130 Uiso 1 calc R . .
C23 C 0.9553(6) 0.6240(6) 1.0801(16) 0.133(7) Uani 1 d . . .
H23 H 0.9615 0.6521 1.0579 0.160 Uiso 1 calc R . .
C24 C 0.9785(4) 0.6044(5) 1.1621(15) 0.096(5) Uani 1 d . . .
H24 H 1.0015 0.6194 1.1927 0.115 Uiso 1 calc R . .
C25 C 0.9692(4) 0.5666(5) 1.1963(13) 0.103(5) Uani 1 d . . .
H25 H 0.9842 0.5544 1.2527 0.124 Uiso 1 calc R . .
C26 C 0.9354(5) 0.5442(5) 1.1451(15) 0.117(5) Uani 1 d . . .
H26 H 0.9286 0.5167 1.1699 0.140 Uiso 1 calc R . .
C27 C 0.6935(3) 0.5906(3) 1.0603(8) 0.052(3) Uani 1 d . . .
C28 C 0.6605(3) 0.5791(3) 1.1217(8) 0.058(3) Uani 1 d . . .
H28 H 0.6564 0.5501 1.1389 0.069 Uiso 1 calc R . .
C29 C 0.6326(4) 0.6099(4) 1.1599(10) 0.078(4) Uani 1 d . . .
H29 H 0.6098 0.6015 1.2037 0.094 Uiso 1 calc R . .
C30 C 0.6374(3) 0.6522(4) 1.1352(9) 0.060(3) Uani 1 d . . .
H30 H 0.6181 0.6728 1.1612 0.072 Uiso 1 calc R . .
C31 C 0.6705(4) 0.6640(4) 1.0721(8) 0.065(3) Uani 1 d . . .
H31 H 0.6747 0.6930 1.0549 0.078 Uiso 1 calc R . .
C32 C 0.6977(3) 0.6333(3) 1.0341(9) 0.063(3) Uani 1 d . . .
H32 H 0.7200 0.6416 0.9888 0.075 Uiso 1 calc R . .
C33 C 0.6745(4) 0.4245(4) 0.7055(10) 0.068(3) Uani 1 d . . .
C34 C 0.6546(5) 0.3858(5) 0.7349(13) 0.127(6) Uani 1 d . . .
H34 H 0.6646 0.3710 0.7940 0.152 Uiso 1 calc R . .
C35 C 0.6198(6) 0.3690(6) 0.6776(12) 0.136(7) Uani 1 d . . .
H35 H 0.6074 0.3430 0.6988 0.163 Uiso 1 calc R . .
C36 C 0.6040(5) 0.3894(5) 0.5935(12) 0.102(5) Uani 1 d . . .
H36 H 0.5806 0.3787 0.5551 0.123 Uiso 1 calc R . .
C37 C 0.6243(7) 0.4266(6) 0.5676(15) 0.162(8) Uani 1 d . . .
H37 H 0.6145 0.4410 0.5075 0.194 Uiso 1 calc R . .
C38 C 0.6576(5) 0.4449(5) 0.6211(12) 0.122(6) Uani 1 d . . .
H38 H 0.6688 0.4714 0.5994 0.147 Uiso 1 calc R . .
C39 C 0.8912(4) 0.3880(4) 0.7305(11) 0.074(4) Uani 1 d . . .
C40 C 0.9164(5) 0.4036(5) 0.6494(14) 0.131(6) Uani 1 d . . .
H40 H 0.9165 0.4328 0.6318 0.157 Uiso 1 calc R . .
C41 C 0.9417(6) 0.3738(6) 0.5946(14) 0.151(8) Uani 1 d . . .
H41 H 0.9565 0.3830 0.5344 0.182 Uiso 1 calc R . .
C42 C 0.9459(5) 0.3315(4) 0.6258(14) 0.100(5) Uani 1 d . . .
H42 H 0.9634 0.3125 0.5882 0.120 Uiso 1 calc R . .
C43 C 0.9249(5) 0.3187(5) 0.7087(14) 0.109(5) Uani 1 d . . .
H43 H 0.9285 0.2910 0.7362 0.131 Uiso 1 calc R . .
C44 C 0.8968(4) 0.3483(5) 0.7547(12) 0.102(5) Uani 1 d . . .
H44 H 0.8799 0.3379 0.8102 0.122 Uiso 1 calc R . .
C45 C 0.7397(3) 0.6539(3) 0.7404(8) 0.051(3) Uani 1 d . . .
C46 C 0.7056(3) 0.6216(3) 0.7386(8) 0.057(3) Uani 1 d . . .
H46 H 0.7095 0.5920 0.7296 0.069 Uiso 1 calc R . .
C47 C 0.6690(3) 0.6407(3) 0.7514(8) 0.057(3) Uani 1 d . . .
H47 H 0.6420 0.6274 0.7526 0.068 Uiso 1 calc R . .
C48 C 0.6767(3) 0.6846(3) 0.7632(8) 0.058(3) Uani 1 d . . .
C49 C 0.7819(3) 0.6458(3) 0.7308(8) 0.052(3) Uani 1 d . . .
C50 C 0.7966(3) 0.6008(3) 0.7159(9) 0.054(3) Uani 1 d . . .
C51 C 0.8174(4) 0.5904(4) 0.6258(10) 0.085(4) Uani 1 d . . .
H51 H 0.8232 0.6114 0.5751 0.102 Uiso 1 calc R . .
C52 C 0.8302(4) 0.5475(4) 0.6091(10) 0.091(4) Uani 1 d . . .
H52 H 0.8439 0.5388 0.5470 0.109 Uiso 1 calc R . .
C53 C 0.8214(3) 0.5193(4) 0.6879(9) 0.063(3) Uani 1 d . . .
H53 H 0.8296 0.4906 0.6788 0.076 Uiso 1 calc R . .
C54 C 0.7897(3) 0.5692(4) 0.7884(8) 0.053(3) Uani 1 d . . .
H54 H 0.7749 0.5764 0.8501 0.064 Uiso 1 calc R . .
Cl1 Cl 0.7500 0.7500 0.935(3) 0.318(14) Uiso 0.50 d SP . .

loop_
_atom_site_aniso_label
_atom_site_aniso_U_11
_atom_site_aniso_U_22
_atom_site_aniso_U_33
_atom_site_aniso_U_23
_atom_site_aniso_U_13
_atom_site_aniso_U_12
Ru 0.0472(7) 0.0397(6) 0.0617(7) -0.0005(4) 0.0031(4) 0.0047(4)
Zn 0.041(2) 0.050(2) 0.074(5) 0.000 0.000 0.0043(18)
O1CO 0.061(5) 0.070(6) 0.085(6) 0.022(5) 0.000(4) 0.007(4)
C1CO 0.054(7) 0.046(7) 0.070(9) 0.018(6) -0.016(6) 0.005(5)
N1 0.031(5) 0.051(5) 0.065(6) 0.002(4) 0.000(4) -0.002(4)
N2 0.052(6) 0.026(5) 0.060(6) -0.006(4) 0.009(4) 0.006(4)
N3 0.026(5) 0.047(5) 0.085(7) -0.011(5) -0.002(4) -0.010(4)
N4 0.070(7) 0.022(5) 0.086(7) -0.006(4) 0.040(5) 0.013(4)
N5 0.046(6) 0.045(6) 0.071(7) 0.004(4) 0.011(4) 0.009(4)
N6 0.045(5) 0.031(6) 0.080(7) -0.010(4) -0.006(5) 0.013(4)
C1 0.057(8) 0.073(9) 0.062(8) 0.025(7) 0.005(6) 0.016(6)
C2 0.060(9) 0.081(10) 0.082(9) 0.007(8) -0.001(6) 0.019(6)
C3 0.066(9) 0.055(8) 0.078(9) -0.001(7) 0.009(6) -0.001(6)
C4 0.020(6) 0.065(8) 0.098(9) 0.020(7) 0.005(6) 0.009(5)
C5 0.050(8) 0.050(7) 0.087(9) -0.016(6) -0.007(6) 0.021(6)
C6 0.063(8) 0.050(7) 0.043(7) -0.014(5) -0.005(5) -0.004(6)
C7 0.061(10) 0.075(9) 0.099(11) -0.007(7) -0.006(7) 0.004(6)
C8 0.049(8) 0.080(9) 0.075(9) -0.004(6) 0.007(6) 0.002(6)
C9 0.064(8) 0.037(6) 0.059(7) -0.016(5) -0.021(6) -0.004(5)
C10 0.036(7) 0.042(6) 0.075(8) -0.001(6) 0.004(6) 0.010(5)
C11 0.065(8) 0.044(7) 0.048(7) -0.003(5) 0.001(6) -0.007(5)
C12 0.047(8) 0.059(8) 0.093(9) -0.002(7) 0.006(6) -0.001(5)
C13 0.078(9) 0.050(7) 0.083(9) -0.030(6) -0.020(7) -0.014(6)
C14 0.032(6) 0.040(6) 0.076(8) -0.009(6) -0.001(5) 0.016(5)
C15 0.046(8) 0.070(9) 0.075(9) -0.001(7) -0.012(6) -0.005(6)
C16 0.071(9) 0.066(8) 0.070(8) -0.018(6) 0.003(7) -0.031(7)
C17 0.130(14) 0.059(9) 0.079(10) -0.036(7) -0.002(8) 0.005(8)
C18 0.077(10) 0.092(11) 0.105(11) -0.002(8) 0.002(8) 0.045(8)
C19 0.089(11) 0.050(8) 0.085(10) -0.027(7) -0.006(7) -0.013(7)
C20 0.054(8) 0.048(7) 0.062(8) -0.013(6) -0.005(6) 0.013(5)
C21 0.063(9) 0.063(9) 0.100(11) -0.012(7) -0.008(7) 0.017(7)
C22 0.068(10) 0.092(12) 0.165(15) 0.019(10) -0.006(9) -0.012(8)
C23 0.102(14) 0.097(13) 0.20(2) -0.050(13) 0.016(13) -0.033(11)
C24 0.045(9) 0.087(12) 0.156(15) -0.040(10) -0.006(9) 0.001(8)
C25 0.075(11) 0.093(12) 0.143(14) -0.009(10) -0.015(9) -0.012(8)
C26 0.086(12) 0.083(11) 0.182(17) 0.021(11) 0.011(12) -0.003(9)
C27 0.047(7) 0.053(8) 0.056(7) 0.013(5) -0.006(5) -0.003(5)
C28 0.052(7) 0.052(7) 0.068(8) -0.028(6) 0.004(6) -0.001(6)
C29 0.049(8) 0.085(11) 0.101(10) -0.005(8) -0.008(7) -0.004(7)
C30 0.050(8) 0.064(9) 0.065(8) -0.014(6) 0.001(6) 0.006(5)
C31 0.088(9) 0.049(7) 0.059(8) -0.010(6) -0.003(7) 0.015(6)
C32 0.063(8) 0.056(8) 0.069(8) -0.001(6) 0.013(6) 0.002(6)
C33 0.070(8) 0.067(9) 0.066(9) -0.008(7) -0.021(7) 0.008(6)
C34 0.140(14) 0.106(13) 0.135(14) 0.024(10) -0.075(12) -0.040(10)
C35 0.191(18) 0.139(15) 0.078(12) -0.009(10) -0.036(12) -0.103(13)
C36 0.098(11) 0.114(13) 0.095(13) 0.000(9) -0.028(9) -0.011(9)
C37 0.23(2) 0.123(16) 0.128(16) 0.033(12) -0.059(15) -0.052(16)
C38 0.136(14) 0.132(14) 0.099(13) -0.019(10) -0.035(11) -0.077(12)
C39 0.060(8) 0.054(9) 0.109(11) 0.005(7) 0.006(7) 0.015(6)
C40 0.155(16) 0.092(12) 0.144(15) -0.002(10) 0.079(13) 0.041(10)
C41 0.171(18) 0.101(14) 0.183(19) -0.003(12) 0.111(15) 0.029(11)
C42 0.088(11) 0.054(10) 0.159(16) -0.026(9) 0.030(10) -0.014(7)
C43 0.100(12) 0.094(11) 0.133(14) -0.001(10) 0.018(11) 0.030(9)
C44 0.081(10) 0.103(12) 0.121(12) 0.002(9) 0.032(9) 0.027(9)
C45 0.041(7) 0.051(7) 0.060(8) 0.004(5) 0.001(5) 0.003(6)
C46 0.049(7) 0.051(7) 0.072(8) 0.011(5) 0.002(5) 0.010(6)
C47 0.056(8) 0.029(6) 0.086(8) 0.002(5) -0.018(6) -0.014(5)
C48 0.048(8) 0.064(9) 0.063(8) 0.003(6) 0.000(5) -0.013(5)
C49 0.042(7) 0.058(8) 0.055(7) -0.010(5) 0.000(5) -0.002(5)
C50 0.047(7) 0.051(7) 0.064(8) -0.028(6) 0.006(5) 0.013(5)
C51 0.104(10) 0.060(9) 0.090(11) 0.006(7) 0.027(8) 0.029(7)
C52 0.124(12) 0.083(10) 0.065(10) 0.000(8) 0.046(8) -0.001(8)
C53 0.079(8) 0.058(8) 0.054(8) -0.013(6) 0.011(6) 0.026(6)
C54 0.062(7) 0.061(8) 0.036(7) 0.024(6) -0.002(5) -0.012(6)

loop_
_atom_type_symbol
_atom_type_description
_atom_type_scat_dispersion_real
_atom_type_scat_dispersion_imag
_atom_type_scat_source
Ru Ru -1.2594 0.8363 'International Tables Vol C Tables 4.2.6.8 and 6.1.1.4'
Zn Zn 0.2839 1.4301 'International Tables Vol C Tables 4.2.6.8 and 6.1.1.4'
O O 0.0106 0.0060 'International Tables Vol C Tables 4.2.6.8 and 6.1.1.4'
N N 0.0061 0.0033 'International Tables Vol C Tables 4.2.6.8 and 6.1.1.4'
C C 0.0033 0.0016 'International Tables Vol C Tables 4.2.6.8 and 6.1.1.4'
H H 0.0000 0.0000 'International Tables Vol C Tables 4.2.6.8 and 6.1.1.4'
Cl Cl 0.1484 0.1585 'International Tables Vol C Tables 4.2.6.8 and 6.1.1.4'

loop_
_geom_angle_atom_site_label_1
_geom_angle_atom_site_label_2
_geom_angle_atom_site_label_3
_geom_angle
_geom_angle_site_symmetry_1
_geom_angle_site_symmetry_3
_geom_angle_publ_flag
C1CO Ru N2 90.6(4) . . ?
C1CO Ru N4 93.0(4) . . ?
N2 Ru N4 176.3(3) . . ?
C1CO Ru N1 93.7(4) . . ?
N2 Ru N1 89.7(3) . . ?
N4 Ru N1 91.1(3) . . ?
C1CO Ru N3 92.6(4) . . ?
N2 Ru N3 89.6(3) . . ?
N4 Ru N3 89.2(3) . . ?
N1 Ru N3 173.6(3) . . ?
C1CO Ru N6 177.5(4) . . ?
N2 Ru N6 87.1(3) . . ?
N4 Ru N6 89.4(3) . . ?
N1 Ru N6 85.4(3) . . ?
N3 Ru N6 88.3(3) . . ?
Cl1 Zn N5 100.8(2) . . ?
Cl1 Zn N5 100.8(2) . 2_665 ?
N5 Zn N5 158.5(5) . 2_665 ?
Cl1 Zn N5 102.6(2) . 7_577 ?
N5 Zn N5 87.66(4) . 7_577 ?
N5 Zn N5 87.66(4) 2_665 7_577 ?
Cl1 Zn N5 102.6(2) . 8_757 ?
N5 Zn N5 87.66(4) . 8_757 ?
N5 Zn N5 87.66(4) 2_665 8_757 ?
N5 Zn N5 154.8(5) 7_577 8_757 ?
O1CO C1CO Ru 175.6(9) . . ?
C4 N1 C1 107.0(8) . . ?
C4 N1 Ru 128.1(7) . . ?
C1 N1 Ru 124.9(7) . . ?
C9 N2 C6 104.5(8) . . ?
C9 N2 Ru 128.4(6) . . ?
C6 N2 Ru 127.0(6) . . ?
C11 N3 C14 107.1(8) . . ?
C11 N3 Ru 125.6(6) . . ?
C14 N3 Ru 127.2(6) . . ?
C19 N4 C16 109.1(9) . . ?
C19 N4 Ru 124.2(8) . . ?
C16 N4 Ru 126.6(7) . . ?
C45 N5 C48 108.0(8) . . ?
C45 N5 Zn 125.6(7) . . ?
C48 N5 Zn 125.1(6) . . ?
C54 N6 C53 118.2(9) . . ?
C54 N6 Ru 118.5(7) . . ?
C53 N6 Ru 123.3(7) . . ?
C20 C1 N1 126.2(10) . . ?
C20 C1 C2 128.4(11) . . ?
N1 C1 C2 105.4(10) . . ?
C3 C2 C1 110.0(11) . . ?
C2 C3 C4 107.2(11) . . ?
N1 C4 C5 125.0(9) . . ?
N1 C4 C3 110.3(11) . . ?
C5 C4 C3 124.6(11) . . ?
C4 C5 C6 126.0(10) . . ?
C4 C5 C21 117.4(9) . . ?
C6 C5 C21 116.5(10) . . ?
C7 C6 C5 127.4(10) . . ?
C7 C6 N2 108.4(9) . . ?
C5 C6 N2 124.1(9) . . ?
C8 C7 C6 111.9(11) . . ?
C7 C8 C9 103.6(10) . . ?
N2 C9 C10 123.4(8) . . ?
N2 C9 C8 111.4(9) . . ?
C10 C9 C8 125.0(10) . . ?
C11 C10 C9 126.2(9) . . ?
C11 C10 C27 116.5(9) . . ?
C9 C10 C27 117.3(9) . . ?
C10 C11 N3 126.3(10) . . ?
C10 C11 C12 126.5(10) . . ?
N3 C11 C12 107.2(8) . . ?
C13 C12 C11 106.1(9) . . ?
C12 C13 C14 109.5(10) . . ?
C15 C14 C13 124.9(10) . . ?
C15 C14 N3 125.1(9) . . ?
C13 C14 N3 110.0(9) . . ?
C14 C15 C16 126.8(10) . . ?
C14 C15 C33 119.4(10) . . ?
C16 C15 C33 113.8(11) . . ?
C15 C16 N4 124.8(10) . . ?
C15 C16 C17 130.0(11) . . ?
N4 C16 C17 105.0(11) . . ?
C18 C17 C16 109.9(12) . . ?
C17 C18 C19 107.8(11) . . ?
C20 C19 N4 128.1(10) . . ?
C20 C19 C18 123.2(11) . . ?
N4 C19 C18 108.1(11) . . ?
C1 C20 C19 125.0(10) . . ?
C1 C20 C39 116.2(10) . . ?
C19 C20 C39 118.7(10) . . ?
C26 C21 C22 116.0(13) . . ?
C26 C21 C5 122.3(13) . . ?
C22 C21 C5 121.4(13) . . ?
C21 C22 C23 122.6(16) . . ?
C24 C23 C22 116.9(16) . . ?
C25 C24 C23 122.1(14) . . ?
C24 C25 C26 117.4(15) . . ?
C21 C26 C25 124.9(15) . . ?
C28 C27 C32 118.2(10) . . ?
C28 C27 C10 122.2(9) . . ?
C32 C27 C10 119.4(9) . . ?
C27 C28 C29 120.1(11) . . ?
C30 C29 C28 121.3(11) . . ?
C31 C30 C29 118.8(10) . . ?
C30 C31 C32 119.4(11) . . ?
C31 C32 C27 122.0(10) . . ?
C38 C33 C34 116.2(12) . . ?
C38 C33 C15 121.4(12) . . ?
C34 C33 C15 122.2(12) . . ?
C33 C34 C35 121.4(14) . . ?
C36 C35 C34 121.4(15) . . ?
C35 C36 C37 115.3(15) . . ?
C36 C37 C38 126.0(17) . . ?
C33 C38 C37 119.7(15) . . ?
C44 C39 C40 116.0(12) . . ?
C44 C39 C20 124.0(12) . . ?
C40 C39 C20 120.0(11) . . ?
C39 C40 C41 117.3(15) . . ?
C42 C41 C40 122.6(15) . . ?
C43 C42 C41 118.6(14) . . ?
C42 C43 C44 116.8(15) . . ?
C39 C44 C43 128.1(15) . . ?
C49 C45 N5 128.6(9) . . ?
C49 C45 C46 125.5(9) . . ?
N5 C45 C46 106.0(8) . . ?
C47 C46 C45 108.8(9) . . ?
C46 C47 C48 108.1(9) . . ?
N5 C48 C47 109.1(9) . . ?
N5 C48 C49 123.0(9) . 7_577 ?
C47 C48 C49 127.3(10) . 7_577 ?
C45 C49 C48 125.8(9) . 8_757 ?
C45 C49 C50 119.4(9) . . ?
C48 C49 C50 114.7(9) 8_757 . ?
C51 C50 C54 118.3(10) . . ?
C51 C50 C49 118.8(10) . . ?
C54 C50 C49 122.9(9) . . ?
C50 C51 C52 119.3(11) . . ?
C53 C52 C51 116.3(11) . . ?
N6 C53 C52 124.0(10) . . ?
N6 C54 C50 123.8(10) . . ?

loop_
_geom_bond_atom_site_label_1
_geom_bond_atom_site_label_2
_geom_bond_distance
_geom_bond_site_symmetry_2
_geom_bond_publ_flag
Ru C1CO 1.815(12) . ?
Ru N2 2.024(7) . ?
Ru N4 2.035(8) . ?
Ru N1 2.041(7) . ?
Ru N3 2.047(7) . ?
Ru N6 2.179(9) . ?
Zn Cl1 1.96(3) . ?
Zn N5 2.097(8) . ?
Zn N5 2.097(8) 2_665 ?
Zn N5 2.110(8) 7_577 ?
Zn N5 2.110(8) 8_757 ?
O1CO C1CO 1.167(12) . ?
N1 C4 1.345(13) . ?
N1 C1 1.432(14) . ?
N2 C9 1.385(12) . ?
N2 C6 1.405(12) . ?
N3 C11 1.388(13) . ?
N3 C14 1.393(12) . ?
N4 C19 1.401(14) . ?
N4 C16 1.412(13) . ?
N5 C45 1.368(12) . ?
N5 C48 1.387(12) . ?
N6 C54 1.306(12) . ?
N6 C53 1.341(12) . ?
C1 C20 1.365(15) . ?
C1 C2 1.437(15) . ?
C2 C3 1.319(15) . ?
C3 C4 1.425(14) . ?
C4 C5 1.404(15) . ?
C5 C6 1.405(14) . ?
C5 C21 1.478(16) . ?
C6 C7 1.396(15) . ?
C7 C8 1.341(15) . ?
C8 C9 1.450(14) . ?
C9 C10 1.397(13) . ?
C10 C11 1.387(14) . ?
C10 C27 1.523(14) . ?
C11 C12 1.495(14) . ?
C12 C13 1.353(14) . ?
C13 C14 1.393(14) . ?
C14 C15 1.365(14) . ?
C15 C16 1.381(15) . ?
C15 C33 1.446(15) . ?
C16 C17 1.503(15) . ?
C17 C18 1.331(17) . ?
C18 C19 1.469(17) . ?
C19 C20 1.376(15) . ?
C20 C39 1.478(15) . ?
C21 C26 1.352(19) . ?
C21 C22 1.365(17) . ?
C22 C23 1.43(2) . ?
C23 C24 1.43(2) . ?
C24 C25 1.305(18) . ?
C25 C26 1.44(2) . ?
C27 C28 1.357(14) . ?
C27 C32 1.397(14) . ?
C28 C29 1.403(15) . ?
C29 C30 1.379(15) . ?
C30 C31 1.377(15) . ?
C31 C32 1.384(14) . ?
C33 C38 1.373(18) . ?
C33 C34 1.423(17) . ?
C34 C35 1.426(19) . ?
C35 C36 1.355(19) . ?
C36 C37 1.38(2) . ?
C37 C38 1.38(2) . ?
C39 C44 1.303(16) . ?
C39 C40 1.403(18) . ?
C40 C41 1.422(19) . ?
C41 C42 1.40(2) . ?
C42 C43 1.320(19) . ?
C43 C44 1.419(18) . ?
C45 C49 1.362(13) . ?
C45 C46 1.481(14) . ?
C46 C47 1.313(13) . ?
C47 C48 1.414(13) . ?
C48 C49 1.441(14) 7_577 ?
C49 C48 1.441(14) 8_757 ?
C49 C50 1.505(13) . ?
C50 C51 1.375(15) . ?
C50 C54 1.384(14) . ?
C51 C52 1.429(16) . ?
C52 C53 1.377(15) . ?
